data_4061033
_journal_name_full Organometallics
_journal_paper_doi 10.1021/om049415+
_journal_year 2004
_chemical_formula_sum 'C37 H50 Fe N2'
_chemical_formula_weight 578.64
_space_group_IT_number 14
_symmetry_cell_setting monoclinic
_symmetry_space_group_name_Hall '-P 2yn'
_symmetry_space_group_name_H-M 'P 1 21/n 1'
_cell_angle_alpha 90.00
_cell_angle_beta 98.1430(10)
_cell_angle_gamma 90.00
_cell_formula_units_Z 4
_cell_length_a 10.6842(7)
_cell_length_b 14.3100(9)
_cell_length_c 21.5466(13)
_cell_measurement_temperature 193(2)
_cell_volume 3261.1(4)
_diffrn_ambient_temperature 193(2)
_exptl_crystal_density_diffrn 1.179
_cod_depositor_comments
;
The following automatic conversions were performed:
'_symmetry_cell_setting' value 'Monoclinic' changed to 'monoclinic'
according to '/home/saulius/struct/CIF-dictionaries/cif_core.dic'
dictionary named 'cif_core.dic' version 2.4.1 from 2010-06-29.

Automatic conversion script
Id: cif_fix_enum 1527 2010-12-29 10:47:43Z saulius 
;
_cod_original_sg_symbol_H-M 'P 21/n'
_cod_database_code 4061033

loop_
_symmetry_equiv_pos_as_xyz
'x, y, z'
'-x+1/2, y+1/2, -z+1/2'
'-x, -y, -z'
'x-1/2, -y-1/2, z-1/2'

loop_
_atom_site_label
_atom_site_type_symbol
_atom_site_fract_x
_atom_site_fract_y
_atom_site_fract_z
_atom_site_U_iso_or_equiv
_atom_site_adp_type
_atom_site_occupancy
_atom_site_symmetry_multiplicity
_atom_site_calc_flag
_atom_site_refinement_flags
_atom_site_disorder_assembly
_atom_site_disorder_group
C11 C 0.0103(3) 0.62531(16) 0.33462(11) 0.0476(6) Uani 1 1 d . . .
H11A H -0.0576 0.6063 0.3581 0.071 Uiso 1 1 calc R . .
H11B H -0.0118 0.6850 0.3136 0.071 Uiso 1 1 calc R . .
H11C H 0.0893 0.6323 0.3635 0.071 Uiso 1 1 calc R . .
C12 C 0.02991(19) 0.43696(14) 0.36733(9) 0.0303(4) Uani 1 1 d . . .
C13 C 0.07607(19) 0.38592(14) 0.11783(9) 0.0301(4) Uani 1 1 d . . .
C14 C 0.1032(3) 0.16031(19) 0.20270(14) 0.0603(7) Uani 1 1 d . . .
H14A H 0.1193 0.0942 0.2128 0.090 Uiso 1 1 calc R . .
H14B H 0.1729 0.1856 0.1828 0.090 Uiso 1 1 calc R . .
H14C H 0.0239 0.1663 0.1739 0.090 Uiso 1 1 calc R . .
C21 C 0.02715(19) 0.55179(14) 0.28625(9) 0.0323(4) Uani 1 1 d . . .
C22 C 0.1440(2) 0.42462(15) 0.40779(9) 0.0343(5) Uani 1 1 d . . .
C23 C 0.1991(2) 0.37013(15) 0.10374(10) 0.0354(5) Uani 1 1 d . . .
C24 C 0.0932(2) 0.21411(16) 0.26229(12) 0.0461(6) Uani 1 1 d . . .
H24 H 0.1788 0.2102 0.2878 0.055 Uiso 1 1 calc R . .
C31 C 0.0344(2) 0.58282(15) 0.22510(10) 0.0340(4) Uani 1 1 d . . .
H31 H 0.0285 0.6485 0.2189 0.041 Uiso 1 1 calc R . .
C32 C 0.1377(2) 0.39020(16) 0.46781(10) 0.0413(5) Uani 1 1 d . . .
H32 H 0.2137 0.3808 0.4958 0.050 Uiso 1 1 calc R . .
C33 C 0.2116(2) 0.31061(18) 0.05345(11) 0.0451(6) Uani 1 1 d . . .
H33 H 0.2934 0.2988 0.0428 0.054 Uiso 1 1 calc R . .
C34 C 0.0031(2) 0.17300(16) 0.30284(11) 0.0411(5) Uani 1 1 d . . .
C41 C 0.04919(18) 0.53004(14) 0.17228(9) 0.0307(4) Uani 1 1 d . . .
C42 C 0.0236(2) 0.36948(16) 0.48747(10) 0.0433(5) Uani 1 1 d . . .
H42 H 0.0216 0.3447 0.5282 0.052 Uiso 1 1 calc R . .
C43 C 0.1085(2) 0.26889(18) 0.01906(11) 0.0474(6) Uani 1 1 d . . .
H43 H 0.1199 0.2273 -0.0140 0.057 Uiso 1 1 calc R . .
C44 C 0.0234(2) 0.18431(17) 0.36780(11) 0.0466(6) Uani 1 1 d . . .
H44 H 0.0985 0.2146 0.3865 0.056 Uiso 1 1 calc R . .
C51 C 0.0498(2) 0.58216(16) 0.11122(10) 0.0439(5) Uani 1 1 d . . .
H51A H 0.1359 0.5833 0.1005 0.066 Uiso 1 1 calc R . .
H51B H 0.0204 0.6463 0.1158 0.066 Uiso 1 1 calc R . .
H51C H -0.0066 0.5506 0.0778 0.066 Uiso 1 1 calc R . .
C52 C -0.0875(2) 0.38478(17) 0.44800(10) 0.0425(5) Uani 1 1 d . . .
H52 H -0.1657 0.3720 0.4624 0.051 Uiso 1 1 calc R . .
C53 C -0.0111(2) 0.28731(16) 0.03248(10) 0.0422(5) Uani 1 1 d . . .
H53 H -0.0819 0.2593 0.0078 0.051 Uiso 1 1 calc R . .
C54 C -0.0615(3) 0.15301(18) 0.40581(12) 0.0538(6) Uani 1 1 d . . .
H54 H -0.0447 0.1626 0.4498 0.065 Uiso 1 1 calc R . .
C62 C -0.0877(2) 0.41868(15) 0.38714(9) 0.0340(4) Uani 1 1 d . . .
C63 C -0.0303(2) 0.34628(15) 0.08159(9) 0.0334(4) Uani 1 1 d . . .
C64 C -0.1704(3) 0.1080(2) 0.38023(14) 0.0581(7) Uani 1 1 d . . .
H64 H -0.2300 0.0877 0.4061 0.070 Uiso 1 1 calc R . .
C72 C 0.2713(2) 0.44825(16) 0.38809(10) 0.0398(5) Uani 1 1 d . . .
H72 H 0.2548 0.4779 0.3457 0.048 Uiso 1 1 calc R . .
C73 C 0.3128(2) 0.41783(17) 0.14104(11) 0.0443(5) Uani 1 1 d . . .
H73 H 0.2880 0.4839 0.1481 0.053 Uiso 1 1 calc R . .
C74 C -0.1917(2) 0.0930(2) 0.31673(14) 0.0585(7) Uani 1 1 d . . .
H74 H -0.2657 0.0607 0.2987 0.070 Uiso 1 1 calc R . .
C82 C 0.3441(3) 0.5188(2) 0.43254(14) 0.0718(9) Uani 1 1 d . . .
H82A H 0.2905 0.5733 0.4370 0.108 Uiso 1 1 calc R . .
H82B H 0.4202 0.5387 0.4155 0.108 Uiso 1 1 calc R . .
H82C H 0.3685 0.4898 0.4737 0.108 Uiso 1 1 calc R . .
C83 C 0.3513(3) 0.3732(2) 0.20580(13) 0.0586(7) Uani 1 1 d . . .
H83A H 0.2818 0.3795 0.2307 0.088 Uiso 1 1 calc R . .
H83B H 0.4266 0.4048 0.2273 0.088 Uiso 1 1 calc R . .
H83C H 0.3701 0.3069 0.2007 0.088 Uiso 1 1 calc R . .
C84 C -0.1060(2) 0.12453(18) 0.27850(12) 0.0503(6) Uani 1 1 d . . .
H84 H -0.1222 0.1127 0.2347 0.060 Uiso 1 1 calc R . .
C92 C 0.3513(3) 0.3613(2) 0.38243(14) 0.0582(7) Uani 1 1 d . . .
H92A H 0.3771 0.3346 0.4242 0.087 Uiso 1 1 calc R . .
H92B H 0.4266 0.3782 0.3637 0.087 Uiso 1 1 calc R . .
H92C H 0.3016 0.3151 0.3558 0.087 Uiso 1 1 calc R . .
C93 C 0.4283(3) 0.4209(2) 0.10634(15) 0.0688(8) Uani 1 1 d . . .
H93A H 0.4631 0.3578 0.1043 0.103 Uiso 1 1 calc R . .
H93B H 0.4926 0.4622 0.1288 0.103 Uiso 1 1 calc R . .
H93C H 0.4031 0.4447 0.0638 0.103 Uiso 1 1 calc R . .
C102 C -0.2110(2) 0.43418(17) 0.34389(11) 0.0416(5) Uani 1 1 d . . .
H102 H -0.1929 0.4770 0.3096 0.050 Uiso 1 1 calc R . .
C103 C -0.1640(2) 0.36765(16) 0.09421(10) 0.0372(5) Uani 1 1 d . . .
H103 H -0.1591 0.4222 0.1235 0.045 Uiso 1 1 calc R . .
C112 C -0.3118(3) 0.4805(2) 0.37669(14) 0.0607(7) Uani 1 1 d . . .
H11D H -0.3364 0.4381 0.4086 0.091 Uiso 1 1 calc R . .
H11E H -0.3859 0.4948 0.3459 0.091 Uiso 1 1 calc R . .
H11F H -0.2781 0.5385 0.3967 0.091 Uiso 1 1 calc R . .
C113 C -0.2197(3) 0.2859(2) 0.12630(14) 0.0619(7) Uani 1 1 d . . .
H11G H -0.2181 0.2297 0.1004 0.093 Uiso 1 1 calc R . .
H11H H -0.3072 0.3002 0.1317 0.093 Uiso 1 1 calc R . .
H11I H -0.1697 0.2751 0.1674 0.093 Uiso 1 1 calc R . .
C122 C -0.2616(3) 0.3440(2) 0.31376(18) 0.0908(13) Uani 1 1 d . . .
H12A H -0.2012 0.3191 0.2877 0.136 Uiso 1 1 calc R . .
H12B H -0.3427 0.3559 0.2875 0.136 Uiso 1 1 calc R . .
H12C H -0.2736 0.2986 0.3464 0.136 Uiso 1 1 calc R . .
C123 C -0.2512(2) 0.3949(2) 0.03442(12) 0.0575(7) Uani 1 1 d . . .
H12D H -0.2130 0.4462 0.0135 0.086 Uiso 1 1 calc R . .
H12E H -0.3331 0.4150 0.0452 0.086 Uiso 1 1 calc R . .
H12F H -0.2635 0.3409 0.0062 0.086 Uiso 1 1 calc R . .
N1 N 0.03478(15) 0.46225(11) 0.30305(7) 0.0289(3) Uani 1 1 d . . .
N2 N 0.05939(15) 0.43714(12) 0.17345(7) 0.0287(3) Uani 1 1 d . . .
Fe1 Fe 0.05836(3) 0.35460(2) 0.247751(13) 0.03131(10) Uani 1 1 d . . .

loop_
_atom_site_aniso_label
_atom_site_aniso_U_11
_atom_site_aniso_U_22
_atom_site_aniso_U_33
_atom_site_aniso_U_23
_atom_site_aniso_U_13
_atom_site_aniso_U_12
C11 0.0724(17) 0.0355(13) 0.0382(13) -0.0055(9) 0.0196(12) 0.0013(11)
C12 0.0380(11) 0.0299(10) 0.0238(9) -0.0004(8) 0.0071(8) 0.0017(8)
C13 0.0352(11) 0.0313(10) 0.0252(9) 0.0027(8) 0.0097(8) 0.0042(8)
C14 0.0741(19) 0.0499(16) 0.0617(17) 0.0015(13) 0.0265(15) 0.0027(13)
C21 0.0363(11) 0.0322(11) 0.0293(10) -0.0022(8) 0.0075(8) 0.0014(8)
C22 0.0392(12) 0.0342(11) 0.0294(10) -0.0030(8) 0.0051(9) -0.0027(9)
C23 0.0356(11) 0.0373(12) 0.0349(11) 0.0050(9) 0.0109(9) 0.0044(9)
C24 0.0515(14) 0.0354(12) 0.0534(14) 0.0026(10) 0.0148(11) 0.0012(10)
C31 0.0418(12) 0.0272(10) 0.0342(10) 0.0028(8) 0.0097(9) 0.0021(8)
C32 0.0499(14) 0.0447(13) 0.0268(11) 0.0002(9) -0.0030(9) -0.0026(10)
C33 0.0463(14) 0.0508(14) 0.0420(13) 0.0033(11) 0.0197(11) 0.0147(11)
C34 0.0476(13) 0.0349(12) 0.0415(12) 0.0009(9) 0.0092(10) 0.0019(10)
C41 0.0291(10) 0.0323(11) 0.0319(10) 0.0037(8) 0.0083(8) 0.0011(8)
C42 0.0583(15) 0.0482(14) 0.0243(10) 0.0045(9) 0.0092(10) -0.0024(11)
C43 0.0598(16) 0.0498(14) 0.0345(12) -0.0072(10) 0.0136(11) 0.0143(12)
C44 0.0517(14) 0.0437(13) 0.0439(13) -0.0001(11) 0.0049(11) -0.0078(11)
C51 0.0586(15) 0.0404(13) 0.0358(12) 0.0093(10) 0.0175(11) 0.0056(11)
C52 0.0489(14) 0.0454(13) 0.0370(12) 0.0005(10) 0.0192(10) -0.0009(10)
C53 0.0481(13) 0.0463(13) 0.0313(11) -0.0070(9) 0.0030(10) 0.0052(10)
C54 0.0743(18) 0.0440(14) 0.0457(14) 0.0010(11) 0.0172(13) -0.0038(13)
C62 0.0380(11) 0.0344(11) 0.0306(10) 0.0000(8) 0.0089(9) 0.0019(9)
C63 0.0386(11) 0.0365(11) 0.0264(10) 0.0006(8) 0.0087(8) 0.0040(9)
C64 0.0621(17) 0.0498(15) 0.0686(18) 0.0073(13) 0.0305(15) -0.0031(13)
C72 0.0383(12) 0.0459(13) 0.0338(11) 0.0026(10) 0.0009(9) -0.0045(10)
C73 0.0331(12) 0.0451(13) 0.0563(15) 0.0025(11) 0.0126(10) 0.0016(10)
C74 0.0442(15) 0.0551(16) 0.076(2) 0.0013(14) 0.0075(13) -0.0091(12)
C82 0.0579(18) 0.088(2) 0.070(2) -0.0241(17) 0.0132(15) -0.0322(16)
C83 0.0401(14) 0.075(2) 0.0583(16) 0.0026(14) 0.0007(12) -0.0004(13)
C84 0.0526(15) 0.0507(15) 0.0465(14) -0.0018(11) 0.0028(12) -0.0059(11)
C92 0.0457(15) 0.0645(18) 0.0662(17) 0.0087(14) 0.0135(13) 0.0080(13)
C93 0.0411(15) 0.083(2) 0.087(2) 0.0074(17) 0.0246(15) -0.0054(14)
C102 0.0364(12) 0.0509(14) 0.0391(12) 0.0042(10) 0.0106(9) 0.0037(10)
C103 0.0346(11) 0.0437(13) 0.0332(11) -0.0047(9) 0.0045(9) 0.0008(9)
C112 0.0451(15) 0.074(2) 0.0652(17) 0.0019(15) 0.0168(13) 0.0154(13)
C113 0.0460(15) 0.0680(19) 0.0751(19) 0.0110(15) 0.0201(14) -0.0022(13)
C122 0.069(2) 0.083(2) 0.106(3) -0.041(2) -0.037(2) 0.0228(18)
C123 0.0440(14) 0.085(2) 0.0411(14) -0.0032(13) -0.0006(11) 0.0151(14)
N1 0.0329(9) 0.0318(9) 0.0226(8) 0.0007(7) 0.0058(7) 0.0005(7)
N2 0.0291(9) 0.0336(9) 0.0240(8) 0.0000(7) 0.0061(6) 0.0002(7)
Fe1 0.03898(18) 0.02781(16) 0.02824(16) 0.00151(12) 0.00860(12) 0.00074(12)

loop_
_geom_bond_atom_site_label_1
_geom_bond_atom_site_label_2
_geom_bond_distance
_geom_bond_site_symmetry_2
_geom_bond_publ_flag
C11 C21 1.510(3) . ?
C12 C22 1.406(3) . ?
C12 C62 1.407(3) . ?
C12 N1 1.439(2) . ?
C13 C63 1.404(3) . ?
C13 C23 1.409(3) . ?
C13 N2 1.437(2) . ?
C14 C24 1.514(3) . ?
C21 N1 1.331(3) . ?
C21 C31 1.403(3) . ?
C22 C32 1.394(3) . ?
C22 C72 1.518(3) . ?
C23 C33 1.399(3) . ?
C23 C73 1.520(3) . ?
C24 C34 1.508(3) . ?
C24 Fe1 2.060(2) . ?
C31 C41 1.393(3) . ?
C32 C42 1.378(3) . ?
C33 C43 1.374(4) . ?
C34 C84 1.393(3) . ?
C34 C44 1.395(3) . ?
C41 N2 1.334(3) . ?
C41 C51 1.513(3) . ?
C42 C52 1.376(3) . ?
C43 C53 1.375(3) . ?
C44 C54 1.381(3) . ?
C52 C62 1.398(3) . ?
C53 C63 1.391(3) . ?
C54 C64 1.374(4) . ?
C62 C102 1.519(3) . ?
C63 C103 1.522(3) . ?
C64 C74 1.372(4) . ?
C72 C92 1.525(3) . ?
C72 C82 1.527(3) . ?
C73 C93 1.531(3) . ?
C73 C83 1.537(4) . ?
C74 C84 1.391(4) . ?
C102 C122 1.509(4) . ?
C102 C112 1.522(3) . ?
C103 C113 1.523(3) . ?
C103 C123 1.530(3) . ?
N1 Fe1 1.9852(16) . ?
N2 Fe1 1.9907(16) . ?
